data_7224286
loop_
_publ_author_name
'Ramos, Rafael Rodrigues'
'da Silva, Cameron Capeletti'
'Guimar\~aes, Freddy Fernandes'
'Martins, Felipe Terra'

_publ_section_title
;
 Polymorphism and conformerism in chalcones
;
_journal_issue 12
_journal_name_full CrystEngComm
_journal_page_first 2144
_journal_paper_doi 10.1039/C5CE02591E
_journal_volume 18
_journal_year 2016
_chemical_formula_sum 'C18 H19 N O4'
_chemical_formula_weight 313.34
_chemical_name_systematic
;
 ?
;
_space_group_crystal_system monoclinic
_space_group_IT_number 14
_space_group_name_H-M_alt 'P 1 21/c 1'
_symmetry_space_group_name_Hall '-P 2ybc'
_symmetry_space_group_name_H-M 'P 1 21/c 1'
_atom_sites_solution_hydrogens geom
_atom_sites_solution_primary direct
_atom_sites_solution_secondary difmap
_audit_creation_date 2015-02-11T15:48:13-00:00
_audit_creation_method 'WinGX routine CIF_UPDATE'
_audit_update_record
;
2015-11-11 deposited with the CCDC.
2016-02-17 downloaded from the CCDC.
;
_cell_angle_alpha 90
_cell_angle_beta 103.798(15)
_cell_angle_gamma 90
_cell_formula_units_Z 4
_cell_length_a 12.713(16)
_cell_length_b 8.649(11)
_cell_length_c 15.231(19)
_cell_measurement_temperature 298(2)
_cell_volume 1626(4)
_computing_structure_refinement 'SHELXL-97 (Sheldrick, 2008)'
_diffrn_ambient_temperature 298(2)
_diffrn_measured_fraction_theta_full 0.996
_diffrn_measured_fraction_theta_max 0.996
_diffrn_measurement_device_type '95mm CCD camera on \k-goniostat'
_diffrn_radiation_monochromator graphite
_diffrn_radiation_type MoK\a
_diffrn_radiation_wavelength 0.71073
_diffrn_reflns_av_R_equivalents 0.0269
_diffrn_reflns_av_unetI/netI 0.0281
_diffrn_reflns_limit_h_max 15
_diffrn_reflns_limit_h_min -11
_diffrn_reflns_limit_k_max 10
_diffrn_reflns_limit_k_min -8
_diffrn_reflns_limit_l_max 18
_diffrn_reflns_limit_l_min -18
_diffrn_reflns_number 9480
_diffrn_reflns_theta_full 25.62
_diffrn_reflns_theta_max 25.62
_diffrn_reflns_theta_min 1.65
_exptl_absorpt_coefficient_mu 0.091
_exptl_absorpt_correction_type none
_exptl_crystal_colour yellow
_exptl_crystal_density_diffrn 1.280
_exptl_crystal_density_method 'not measured'
_exptl_crystal_description prism
_exptl_crystal_F_000 664
_exptl_crystal_size_max 0.20
_exptl_crystal_size_mid 0.12
_exptl_crystal_size_min 0.05
_refine_diff_density_max 0.156
_refine_diff_density_min -0.128
_refine_diff_density_rms 0.028
_refine_ls_extinction_method none
_refine_ls_goodness_of_fit_ref 1.03
_refine_ls_hydrogen_treatment constr
_refine_ls_matrix_type full
_refine_ls_number_parameters 211
_refine_ls_number_reflns 3061
_refine_ls_number_restraints 0
_refine_ls_restrained_S_all 1.03
_refine_ls_R_factor_all 0.0618
_refine_ls_R_factor_gt 0.0402
_refine_ls_shift/su_max 0.001
_refine_ls_shift/su_mean 0
_refine_ls_structure_factor_coef Fsqd
_refine_ls_weighting_details 'calc w=1/[\s^2^(Fo^2^)+(0.0510P)^2^+0.2827P] where P=(Fo^2^+2Fc^2^)/3'
_refine_ls_weighting_scheme calc
_refine_ls_wR_factor_gt 0.1019
_refine_ls_wR_factor_ref 0.1168
_reflns_number_gt 2187
_reflns_number_total 3061
_reflns_threshold_expression >2\s(I)
_cod_data_source_file c5ce02591e1.cif
_cod_data_source_block FormII_comp1
_cod_depositor_comments 'Adding full bibliography for 7224286--7224287.cif.'
_cod_database_code 7224286

loop_
_symmetry_equiv_pos_as_xyz
'x, y, z'
'-x, y+1/2, -z+1/2'
'-x, -y, -z'
'x, -y-1/2, z-1/2'

loop_
_atom_site_label
_atom_site_type_symbol
_atom_site_fract_x
_atom_site_fract_y
_atom_site_fract_z
_atom_site_U_iso_or_equiv
_atom_site_adp_type
_atom_site_occupancy
_atom_site_symmetry_multiplicity
_atom_site_calc_flag
_atom_site_refinement_flags
O4 O 0.69354(10) 0.33328(15) 0.84499(8) 0.0673(4) Uani 1 1 d .
O3 O 0.52279(10) 0.18615(15) 0.74871(9) 0.0723(4) Uani 1 1 d .
O2 O 0.47582(11) 0.18496(17) 0.56801(9) 0.0812(4) Uani 1 1 d .
O1 O 0.94730(11) 0.67584(17) 0.51276(9) 0.0791(4) Uani 1 1 d .
C14 C 0.67989(13) 0.33826(19) 0.75355(10) 0.0517(4) Uani 1 1 d .
C1 C 0.87600(12) 0.61442(18) 0.35956(11) 0.0496(4) Uani 1 1 d .
C7 C 0.87808(13) 0.6064(2) 0.45590(12) 0.0558(4) Uani 1 1 d .
C15 C 0.75009(13) 0.40970(19) 0.70963(11) 0.0538(4) Uani 1 1 d .
H15 H 0.8121 0.458 0.7431 0.065 Uiso 1 1 calc R
C2 C 0.94551(13) 0.71658(19) 0.32708(12) 0.0567(4) Uani 1 1 d .
C6 C 0.80669(13) 0.5219(2) 0.29664(11) 0.0556(4) Uani 1 1 d .
H6 H 0.7617 0.4527 0.3169 0.067 Uiso 1 1 calc R
C10 C 0.72863(13) 0.40978(19) 0.61613(11) 0.0520(4) Uani 1 1 d .
C9 C 0.80370(14) 0.49020(19) 0.57288(11) 0.0565(4) Uani 1 1 d .
H9 H 0.8662 0.5281 0.6117 0.068 Uiso 1 1 calc R
C5 C 0.80197(15) 0.5287(2) 0.20612(12) 0.0629(5) Uani 1 1 d .
H5 H 0.7546 0.4654 0.1657 0.076 Uiso 1 1 calc R
C8 C 0.79495(14) 0.5163(2) 0.48661(11) 0.0581(4) Uani 1 1 d .
H8 H 0.7356 0.4776 0.4443 0.07 Uiso 1 1 calc R
C13 C 0.58815(13) 0.26360(19) 0.70408(11) 0.0537(4) Uani 1 1 d .
C11 C 0.63638(13) 0.3357(2) 0.56636(11) 0.0571(4) Uani 1 1 d .
H11 H 0.6214 0.3355 0.5035 0.068 Uiso 1 1 calc R
C3 C 0.93970(14) 0.7205(2) 0.23483(13) 0.0644(5) Uani 1 1 d .
H3 H 0.9856 0.7861 0.2131 0.077 Uiso 1 1 calc R
C12 C 0.56711(13) 0.2627(2) 0.61021(12) 0.0568(4) Uani 1 1 d .
C4 C 0.86867(15) 0.6309(2) 0.17573(12) 0.0643(5) Uani 1 1 d .
H4 H 0.8649 0.6384 0.1141 0.077 Uiso 1 1 calc R
N1 N 1.01527(13) 0.8119(2) 0.38345(12) 0.0850(5) Uani 1 1 d .
H1A H 1.0556 0.8742 0.362 0.102 Uiso 1 1 calc R
H1B H 1.0192 0.8099 0.4406 0.102 Uiso 1 1 calc R
C16 C 0.44338(19) 0.1948(3) 0.47238(15) 0.0941(7) Uani 1 1 d .
H16A H 0.4342 0.3013 0.4546 0.141 Uiso 1 1 calc R
H16B H 0.3761 0.1408 0.4512 0.141 Uiso 1 1 calc R
H16C H 0.4979 0.1489 0.4466 0.141 Uiso 1 1 calc R
C17 C 0.42106(16) 0.2592(3) 0.74313(15) 0.0896(7) Uani 1 1 d .
H17A H 0.4327 0.362 0.7673 0.134 Uiso 1 1 calc R
H17B H 0.3804 0.2008 0.7773 0.134 Uiso 1 1 calc R
H17C H 0.3815 0.264 0.6811 0.134 Uiso 1 1 calc R
C18 C 0.7836(2) 0.4127(3) 0.89852(14) 0.0975(8) Uani 1 1 d .
H18A H 0.8493 0.3681 0.8893 0.146 Uiso 1 1 calc R
H18B H 0.7825 0.4042 0.9611 0.146 Uiso 1 1 calc R
H18C H 0.7801 0.5198 0.8814 0.146 Uiso 1 1 calc R

loop_
_atom_site_aniso_label
_atom_site_aniso_U_11
_atom_site_aniso_U_22
_atom_site_aniso_U_33
_atom_site_aniso_U_23
_atom_site_aniso_U_13
_atom_site_aniso_U_12
O4 0.0740(8) 0.0828(9) 0.0460(7) 0.0065(6) 0.0163(6) -0.0036(7)
O3 0.0724(8) 0.0740(9) 0.0767(9) 0.0162(6) 0.0298(7) -0.0058(7)
O2 0.0752(8) 0.0998(11) 0.0676(9) -0.0093(7) 0.0152(7) -0.0296(8)
O1 0.0858(9) 0.0914(10) 0.0653(9) -0.0180(7) 0.0285(7) -0.0306(8)
C14 0.0577(9) 0.0532(10) 0.0453(9) 0.0057(7) 0.0145(7) 0.0072(8)
C1 0.0504(8) 0.0453(9) 0.0574(10) 0.0049(7) 0.0214(7) 0.0043(7)
C7 0.0566(9) 0.0557(10) 0.0592(10) -0.0041(8) 0.0217(8) -0.0025(8)
C15 0.0538(9) 0.0560(10) 0.0518(10) -0.0003(8) 0.0129(7) -0.0010(8)
C2 0.0510(9) 0.0523(10) 0.0698(12) 0.0077(8) 0.0205(8) 0.0018(8)
C6 0.0593(9) 0.0545(10) 0.0580(10) 0.0039(8) 0.0239(8) -0.0030(8)
C10 0.0562(9) 0.0517(10) 0.0510(9) 0.0016(7) 0.0186(7) 0.0033(7)
C9 0.0609(10) 0.0565(10) 0.0556(10) -0.0042(8) 0.0209(8) -0.0043(8)
C5 0.0696(11) 0.0640(11) 0.0576(11) 0.0014(9) 0.0200(9) 0.0005(9)
C8 0.0570(9) 0.0658(11) 0.0552(10) -0.0008(8) 0.0203(8) -0.0052(8)
C13 0.0560(9) 0.0519(9) 0.0568(10) 0.0086(8) 0.0207(8) 0.0040(8)
C11 0.0628(10) 0.0620(11) 0.0474(9) 0.0020(8) 0.0151(8) 0.0004(8)
C3 0.0620(10) 0.0661(12) 0.0723(12) 0.0237(10) 0.0301(9) 0.0057(9)
C12 0.0548(9) 0.0582(10) 0.0568(10) -0.0004(8) 0.0118(8) -0.0017(8)
C4 0.0731(11) 0.0678(12) 0.0570(11) 0.0154(9) 0.0258(9) 0.0157(10)
N1 0.0847(11) 0.0866(13) 0.0870(12) 0.0038(9) 0.0271(9) -0.0361(10)
C16 0.0863(14) 0.117(2) 0.0695(14) -0.0115(12) -0.0012(11) -0.0216(14)
C17 0.0682(12) 0.1212(19) 0.0890(15) 0.0006(14) 0.0377(11) -0.0090(12)
C18 0.1081(17) 0.126(2) 0.0522(12) 0.0016(12) 0.0069(11) -0.0284(15)

loop_
_atom_type_symbol
_atom_type_description
_atom_type_scat_dispersion_real
_atom_type_scat_dispersion_imag
_atom_type_scat_source
C C 0.0033 0.0016 'International Tables Vol C Tables 4.2.6.8 and 6.1.1.4'
H H 0 0 'International Tables Vol C Tables 4.2.6.8 and 6.1.1.4'
N N 0.0061 0.0033 'International Tables Vol C Tables 4.2.6.8 and 6.1.1.4'
O O 0.0106 0.006 'International Tables Vol C Tables 4.2.6.8 and 6.1.1.4'
S S 0.1246 0.1234 'International Tables Vol C Tables 4.2.6.8 and 6.1.1.4'

loop_
_geom_angle_atom_site_label_1
_geom_angle_atom_site_label_2
_geom_angle_atom_site_label_3
_geom_angle
C14 O4 C18 117.51(14)
C13 O3 C17 113.83(14)
C12 O2 C16 117.47(15)
O4 C14 C15 124.70(15)
O4 C14 C13 115.21(14)
C15 C14 C13 120.09(15)
C6 C1 C2 117.57(15)
C6 C1 C7 121.40(14)
C2 C1 C7 121.03(15)
O1 C7 C1 121.34(15)
O1 C7 C8 118.65(15)
C1 C7 C8 120.00(15)
C14 C15 C10 120.42(15)
N1 C2 C3 119.63(16)
N1 C2 C1 121.67(16)
C3 C2 C1 118.69(16)
C5 C6 C1 122.63(15)
C15 C10 C11 119.59(14)
C15 C10 C9 118.35(15)
C11 C10 C9 122.05(14)
C8 C9 C10 128.76(16)
C6 C5 C4 118.90(17)
C9 C8 C7 120.82(16)
O3 C13 C14 119.31(15)
O3 C13 C12 121.16(15)
C14 C13 C12 119.45(14)
C12 C11 C10 119.98(15)
C4 C3 C2 121.58(16)
O2 C12 C11 124.62(16)
O2 C12 C13 114.92(14)
C11 C12 C13 120.46(15)
C3 C4 C5 120.59(17)

loop_
_geom_bond_atom_site_label_1
_geom_bond_atom_site_label_2
_geom_bond_distance
O4 C14 1.3625(19)
O4 C18 1.415(2)
O3 C13 1.3677(19)
O3 C17 1.423(2)
O2 C12 1.362(2)
O2 C16 1.419(3)
O1 C7 1.234(2)
C14 C15 1.382(2)
C14 C13 1.388(2)
C1 C6 1.390(2)
C1 C2 1.419(2)
C1 C7 1.463(2)
C7 C8 1.476(2)
C15 C10 1.385(2)
C2 N1 1.356(2)
C2 C3 1.390(2)
C6 C5 1.367(2)
C10 C11 1.392(2)
C10 C9 1.459(2)
C9 C8 1.312(2)
C5 C4 1.379(2)
C13 C12 1.390(2)
C11 C12 1.379(2)
C3 C4 1.356(3)
